data_7221861
loop_
_publ_author_name
'Singh, Amanpreet'
'Singh, Ajnesh'
'Singh, Narinder'
'Jang, Doo Ok'

_publ_section_title
;
 A benzimidazolium-based organic trication: a selective fluorescent sensor
 for detecting cysteine in water
;
_journal_name_full 'RSC Adv.'
_journal_paper_doi 10.1039/C5RA14501E
_journal_year 2015
_chemical_formula_moiety 'C11 H15 Br3 N2 O'
_chemical_formula_sum 'C11 H15 Br3 N2 O'
_chemical_formula_weight 430.98
_chemical_melting_point ?
_chemical_name_common R1
_chemical_name_systematic ns44
_space_group_IT_number 14
_symmetry_cell_setting monoclinic
_symmetry_space_group_name_Hall '-P 2ybc'
_symmetry_space_group_name_H-M 'P 1 21/c 1'
_atom_sites_solution_hydrogens geom
_atom_sites_solution_primary direct
_atom_sites_solution_secondary difmap
_audit_block_doi 10.5517/cc13vvqj
_audit_creation_method SHELXL-97
_audit_update_record
;
2015-04-28 deposited with the CCDC.
2015-08-20 downloaded from the CCDC.
;
_cell_angle_alpha 90.00
_cell_angle_beta 94.512(4)
_cell_angle_gamma 90.00
_cell_formula_units_Z 4
_cell_length_a 10.2281(8)
_cell_length_b 8.6541(7)
_cell_length_c 16.8320(14)
_cell_measurement_reflns_used 850
_cell_measurement_temperature 293(2)
_cell_measurement_theta_max 26.00
_cell_measurement_theta_min 2.65
_cell_volume 1485.3(2)
_computing_cell_refinement 'APEX2 (Bruker, 2007)'
_computing_data_collection 'APEX2 (Bruker, 2007)'
_computing_data_reduction 'APEX2 (Bruker, 2007)'
_computing_molecular_graphics 'XP (Siemens)'
_computing_publication_material SHELXL-97
_computing_structure_refinement 'SHELXL-97 (Sheldrick, 1997)'
_computing_structure_solution 'SHELXS-97 (Sheldrick, 1997)'
_diffrn_ambient_temperature 293(2)
_diffrn_detector_area_resol_mean 512
_diffrn_measured_fraction_theta_full 0.997
_diffrn_measured_fraction_theta_max 0.997
_diffrn_measurement_device_type 'Bruker KAPPA APEXII'
_diffrn_measurement_method 'combination of \w and \f'
_diffrn_radiation_monochromator graphite
_diffrn_radiation_source 'fine-focus sealed tube'
_diffrn_radiation_type MoK\a
_diffrn_radiation_wavelength 0.71073
_diffrn_reflns_av_R_equivalents 0.0420
_diffrn_reflns_av_sigmaI/netI 0.0153
_diffrn_reflns_limit_h_max 12
_diffrn_reflns_limit_h_min -12
_diffrn_reflns_limit_k_max 10
_diffrn_reflns_limit_k_min -10
_diffrn_reflns_limit_l_max 20
_diffrn_reflns_limit_l_min -20
_diffrn_reflns_number 46209
_diffrn_reflns_theta_full 26.00
_diffrn_reflns_theta_max 26.00
_diffrn_reflns_theta_min 2.65
_exptl_absorpt_coefficient_mu 8.135
_exptl_absorpt_correction_T_max 0.085
_exptl_absorpt_correction_T_min 0.065
_exptl_absorpt_correction_type multi-scan
_exptl_absorpt_process_details '(SADABS; Bruker, 2007)'
_exptl_crystal_colour colourless
_exptl_crystal_density_diffrn 1.927
_exptl_crystal_density_method 'not measured'
_exptl_crystal_description flackes
_exptl_crystal_F_000 832
_exptl_crystal_preparation Luminescent
_exptl_crystal_recrystallization_method 'Re-crystallisation from solvent: Acetonitrile'
_exptl_crystal_size_max .4
_exptl_crystal_size_mid .3
_exptl_crystal_size_min .3
_refine_diff_density_max 1.012
_refine_diff_density_min -0.653
_refine_diff_density_rms 0.073
_refine_ls_extinction_method none
_refine_ls_goodness_of_fit_ref 1.032
_refine_ls_hydrogen_treatment constr
_refine_ls_matrix_type full
_refine_ls_number_parameters 156
_refine_ls_number_reflns 2918
_refine_ls_number_restraints 0
_refine_ls_restrained_S_all 1.032
_refine_ls_R_factor_all 0.0379
_refine_ls_R_factor_gt 0.0315
_refine_ls_shift/su_max 0.000
_refine_ls_shift/su_mean 0.000
_refine_ls_structure_factor_coef Fsqd
_refine_ls_weighting_details 'calc w=1/[\s^2^(Fo^2^)+(0.0326P)^2^+2.4365P] where P=(Fo^2^+2Fc^2^)/3'
_refine_ls_weighting_scheme calc
_refine_ls_wR_factor_gt 0.0748
_refine_ls_wR_factor_ref 0.0774
_reflns_number_gt 2535
_reflns_number_total 2918
_reflns_threshold_expression >2sigma(I)
_cod_data_source_file c5ra14501e2.cif
_cod_data_source_block ns44
_cod_depositor_comments
;
The following automatic conversions were performed:

'_chemical_melting_point' value 'not measured' was changed to '?' -
the value is undefined or not given.

'_symmetry_cell_setting' value 'Monoclinic' changed to 'monoclinic'
according to
/usr/data/users/saulius/crontab/automatic-downloads/rss-feeds/RSC/lib/dictionaries/cif_core.dic
dictionary named 'cif_core.dic' version 2.4.2 from 2011-04-26.

Automatic conversion script
Id: cif_fix_values 3271 2015-04-21 07:52:19Z andrius 
;
_cod_original_sg_symbol_H-M P21/c
_cod_database_code 7221861

loop_
_symmetry_equiv_pos_as_xyz
'x, y, z'
'-x, y+1/2, -z+1/2'
'-x, -y, -z'
'x, -y-1/2, z-1/2'

loop_
_atom_site_label
_atom_site_type_symbol
_atom_site_fract_x
_atom_site_fract_y
_atom_site_fract_z
_atom_site_U_iso_or_equiv
_atom_site_adp_type
_atom_site_occupancy
_atom_site_symmetry_multiplicity
_atom_site_calc_flag
_atom_site_refinement_flags
Br1 Br 0.12474(4) 0.06581(4) 0.21538(2) 0.04749(11) Uani 1 1 d .
Br2 Br 0.48034(4) 0.14302(5) 0.27356(3) 0.06092(13) Uani 1 1 d .
Br3 Br 0.46589(4) -0.24715(8) 0.46122(4) 0.09118(19) Uani 1 1 d .
N1 N 0.7762(2) 0.0583(3) 0.35665(14) 0.0348(5) Uani 1 1 d .
N2 N 0.7669(2) -0.1287(3) 0.44255(15) 0.0359(5) Uani 1 1 d .
C1 C 0.7451(3) -0.0891(4) 0.36673(19) 0.0376(7) Uani 1 1 d .
H1A H 0.7126 -0.1550 0.3262 0.045 Uiso 1 1 calc R
C2 C 0.8146(3) -0.0002(4) 0.48538(18) 0.0342(6) Uani 1 1 d .
C3 C 0.8534(3) 0.0202(4) 0.56546(18) 0.0417(7) Uani 1 1 d .
H3A H 0.8503 -0.0599 0.6021 0.050 Uiso 1 1 calc R
C4 C 0.8966(3) 0.1650(4) 0.5876(2) 0.0473(8) Uani 1 1 d .
H4A H 0.9232 0.1837 0.6408 0.057 Uiso 1 1 calc R
C5 C 0.9019(3) 0.2856(4) 0.5325(2) 0.0468(8) Uani 1 1 d .
H5A H 0.9320 0.3820 0.5502 0.056 Uiso 1 1 calc R
C6 C 0.8639(3) 0.2657(4) 0.4531(2) 0.0401(7) Uani 1 1 d .
H6A H 0.8676 0.3457 0.4165 0.048 Uiso 1 1 calc R
C7 C 0.8199(3) 0.1193(4) 0.43084(17) 0.0331(6) Uani 1 1 d .
C8 C 0.7617(3) 0.1440(4) 0.28155(19) 0.0437(7) Uani 1 1 d .
H8A H 0.7514 0.0712 0.2377 0.052 Uiso 1 1 calc R
H8B H 0.8409 0.2030 0.2757 0.052 Uiso 1 1 calc R
C9 C 0.6466(3) 0.2517(4) 0.2767(2) 0.0493(8) Uani 1 1 d .
H9A H 0.6488 0.3149 0.2293 0.059 Uiso 1 1 calc R
H9B H 0.6537 0.3200 0.3226 0.059 Uiso 1 1 calc R
C10 C 0.7448(3) -0.2824(4) 0.4754(2) 0.0453(8) Uani 1 1 d .
H10A H 0.8224 -0.3137 0.5084 0.054 Uiso 1 1 calc R
H10B H 0.7318 -0.3558 0.4319 0.054 Uiso 1 1 calc R
C11 C 0.6290(4) -0.2875(5) 0.5240(2) 0.0589(10) Uani 1 1 d .
H11A H 0.6405 -0.2115 0.5663 0.071 Uiso 1 1 calc R
H11B H 0.6245 -0.3886 0.5485 0.071 Uiso 1 1 calc R
O1 O 0.8547(3) -0.1357(4) 0.16128(18) 0.0699(8) Uani 1 1 d .
H1W H 0.8583 -0.2101 0.1946 0.076(15) Uiso 1 1 d R
H2W H 0.9174 -0.0787 0.1724 0.093(19) Uiso 1 1 d R

loop_
_atom_site_aniso_label
_atom_site_aniso_U_11
_atom_site_aniso_U_22
_atom_site_aniso_U_33
_atom_site_aniso_U_23
_atom_site_aniso_U_13
_atom_site_aniso_U_12
Br1 0.0546(2) 0.04069(19) 0.0468(2) 0.00329(14) 0.00148(14) 0.00190(15)
Br2 0.0482(2) 0.0617(3) 0.0712(3) 0.00780(19) -0.00577(18) -0.00515(17)
Br3 0.0443(2) 0.1240(5) 0.1054(4) 0.0024(3) 0.0074(2) -0.0035(3)
N1 0.0374(13) 0.0355(13) 0.0313(12) -0.0018(10) 0.0010(10) 0.0025(11)
N2 0.0364(13) 0.0310(13) 0.0402(14) -0.0009(11) 0.0031(11) 0.0007(10)
C1 0.0351(15) 0.0382(16) 0.0392(16) -0.0061(13) 0.0024(12) 0.0029(13)
C2 0.0273(13) 0.0366(15) 0.0388(15) -0.0012(13) 0.0040(11) 0.0020(12)
C3 0.0413(17) 0.0499(19) 0.0337(16) 0.0033(14) 0.0017(13) 0.0009(14)
C4 0.0463(18) 0.061(2) 0.0341(16) -0.0068(15) -0.0017(14) -0.0030(16)
C5 0.0447(18) 0.0457(19) 0.0495(19) -0.0114(16) 0.0011(15) -0.0088(15)
C6 0.0400(16) 0.0373(16) 0.0432(17) 0.0003(13) 0.0049(13) -0.0032(13)
C7 0.0283(14) 0.0384(16) 0.0325(14) -0.0032(12) 0.0021(11) 0.0025(12)
C8 0.0494(18) 0.0482(19) 0.0333(16) 0.0035(14) 0.0026(14) -0.0029(15)
C9 0.0496(19) 0.0423(18) 0.054(2) 0.0074(15) -0.0112(16) -0.0062(15)
C10 0.0460(18) 0.0331(16) 0.057(2) 0.0044(15) 0.0053(15) 0.0003(14)
C11 0.058(2) 0.062(2) 0.058(2) 0.0068(19) 0.0104(18) -0.0120(19)
O1 0.082(2) 0.0595(18) 0.0660(18) -0.0011(15) -0.0073(15) -0.0104(16)

loop_
_atom_type_symbol
_atom_type_description
_atom_type_scat_dispersion_real
_atom_type_scat_dispersion_imag
_atom_type_scat_source
C C 0.0033 0.0016 'International Tables Vol C Tables 4.2.6.8 and 6.1.1.4'
H H 0.0000 0.0000 'International Tables Vol C Tables 4.2.6.8 and 6.1.1.4'
N N 0.0061 0.0033 'International Tables Vol C Tables 4.2.6.8 and 6.1.1.4'
O O 0.0106 0.0060 'International Tables Vol C Tables 4.2.6.8 and 6.1.1.4'
Br Br -0.2901 2.4595 'International Tables Vol C Tables 4.2.6.8 and 6.1.1.4'

loop_
_geom_angle_atom_site_label_1
_geom_angle_atom_site_label_2
_geom_angle_atom_site_label_3
_geom_angle
C1 N1 C7 108.2(3)
C1 N1 C8 126.0(3)
C7 N1 C8 125.8(3)
C1 N2 C2 108.5(3)
C1 N2 C10 125.5(3)
C2 N2 C10 126.0(3)
N2 C1 N1 110.4(3)
C3 C2 C7 121.7(3)
C3 C2 N2 131.8(3)
C7 C2 N2 106.4(3)
C4 C3 C2 116.2(3)
C3 C4 C5 122.0(3)
C6 C5 C4 121.9(3)
C5 C6 C7 116.0(3)
C2 C7 C6 122.1(3)
C2 C7 N1 106.5(3)
C6 C7 N1 131.4(3)
N1 C8 C9 112.8(3)
C8 C9 Br2 112.5(2)
N2 C10 C11 112.8(3)
C10 C11 Br3 112.5(3)

loop_
_geom_bond_atom_site_label_1
_geom_bond_atom_site_label_2
_geom_bond_distance
Br2 C9 1.941(3)
Br3 C11 1.936(4)
N1 C1 1.328(4)
N1 C7 1.396(4)
N1 C8 1.463(4)
N2 C1 1.323(4)
N2 C2 1.393(4)
N2 C10 1.464(4)
C2 C3 1.386(4)
C2 C7 1.386(4)
C3 C4 1.371(5)
C4 C5 1.400(5)
C5 C6 1.372(5)
C6 C7 1.387(4)
C8 C9 1.498(5)
C10 C11 1.492(5)
